data_7005401
loop_
_publ_author_name
'Suijkerbuijk, Bart M. J. M.'
'Aerts, Bas N. H.'
'Dijkstra, Harm P.'
'Lutz, Martin'
'Spek, Anthony L.'
'van Koten, Gerard'
'Klein Gebbink, Robertus J. M.'

_publ_section_title
;
 "Click" 1,2,3-triazoles as tunable ligands for late transition metal
 complexes.
;
_journal_issue 13
_journal_name_full 'Dalton transactions (Cambridge, England : 2003)'
_journal_page_first 1273
_journal_page_last 1276
_journal_paper_doi 10.1039/b701978p
_journal_year 2007
_chemical_formula_moiety 'C27 H32 N5 Pt, B F4'
_chemical_formula_sum 'C27 H32 B F4 N5 Pt'
_chemical_formula_weight 708.48
_chemical_name_systematic
;
?
;
_space_group_IT_number 61
_symmetry_cell_setting orthorhombic
_symmetry_space_group_name_Hall '-P 2ac 2ab'
_symmetry_space_group_name_H-M 'P b c a'
_atom_sites_solution_hydrogens difmap
_atom_sites_solution_primary heavy
_atom_sites_solution_secondary difmap
_audit_creation_method SHELXL-97
_cell_angle_alpha 90.00
_cell_angle_beta 90.00
_cell_angle_gamma 90.00
_cell_formula_units_Z 8
_cell_length_a 18.6226(4)
_cell_length_b 13.9422(7)
_cell_length_c 20.7557(6)
_cell_measurement_reflns_used 49492
_cell_measurement_temperature 150(2)
_cell_measurement_theta_max 27.50
_cell_measurement_theta_min 1.97
_cell_volume 5389.0(3)
_computing_cell_refinement Peakref
_computing_data_collection 'Nonius COLLECT'
_computing_data_reduction 'EvalCCD, ABST'
_computing_structure_refinement 'SHELXL-97 (Sheldrick, 1997)'
_computing_structure_solution 'DIRDIF-99 (Beurskens et al., 1999)'
_diffrn_ambient_temperature 150(2)
_diffrn_measured_fraction_theta_full 1.000
_diffrn_measured_fraction_theta_max 1.000
_diffrn_measurement_device_type 'Nonius KappaCCD'
_diffrn_radiation_monochromator graphite
_diffrn_radiation_source 'rotating anode'
_diffrn_radiation_type MoK\a
_diffrn_radiation_wavelength 0.71073
_diffrn_reflns_av_R_equivalents 0.0507
_diffrn_reflns_av_sigmaI/netI 0.0139
_diffrn_reflns_limit_h_max 24
_diffrn_reflns_limit_h_min -24
_diffrn_reflns_limit_k_max 18
_diffrn_reflns_limit_k_min -18
_diffrn_reflns_limit_l_max 26
_diffrn_reflns_limit_l_min -26
_diffrn_reflns_number 133892
_diffrn_reflns_theta_full 27.50
_diffrn_reflns_theta_max 27.50
_diffrn_reflns_theta_min 1.96
_exptl_absorpt_coefficient_mu 5.261
_exptl_absorpt_correction_T_max 0.70
_exptl_absorpt_correction_T_min 0.32
_exptl_absorpt_correction_type analytical
_exptl_crystal_colour colourless
_exptl_crystal_density_diffrn 1.746
_exptl_crystal_density_method 'not measured'
_exptl_crystal_description plate
_exptl_crystal_F_000 2784
_exptl_crystal_size_max 0.24
_exptl_crystal_size_mid 0.15
_exptl_crystal_size_min 0.06
_refine_diff_density_max 0.673
_refine_diff_density_min -0.553
_refine_diff_density_rms 0.073
_refine_ls_extinction_method none
_refine_ls_goodness_of_fit_ref 1.053
_refine_ls_hydrogen_treatment constr
_refine_ls_matrix_type full
_refine_ls_number_parameters 347
_refine_ls_number_reflns 6195
_refine_ls_number_restraints 0
_refine_ls_restrained_S_all 1.053
_refine_ls_R_factor_all 0.0244
_refine_ls_R_factor_gt 0.0162
_refine_ls_shift/su_max 0.004
_refine_ls_shift/su_mean 0.000
_refine_ls_structure_factor_coef Fsqd
_refine_ls_weighting_details 'calc w=1/[\s^2^(Fo^2^)+(0.0131P)^2^+5.9104P] where P=(Fo^2^+2Fc^2^)/3'
_refine_ls_weighting_scheme calc
_refine_ls_wR_factor_gt 0.0340
_refine_ls_wR_factor_ref 0.0371
_reflns_number_gt 5229
_reflns_number_total 6195
_reflns_threshold_expression I>2\s(I)
_cod_data_source_file b701978p.txt
_cod_data_source_block s3618a
_cod_database_code 7005401

loop_
_symmetry_equiv_pos_as_xyz
'x, y, z'
'-x+1/2, -y, z+1/2'
'x+1/2, -y+1/2, -z'
'-x, y+1/2, -z+1/2'
'-x, -y, -z'
'x-1/2, y, -z-1/2'
'-x-1/2, y-1/2, z'
'x, -y-1/2, z-1/2'

loop_
_atom_site_label
_atom_site_type_symbol
_atom_site_fract_x
_atom_site_fract_y
_atom_site_fract_z
_atom_site_U_iso_or_equiv
_atom_site_adp_type
_atom_site_occupancy
_atom_site_symmetry_multiplicity
_atom_site_calc_flag
_atom_site_refinement_flags
_atom_site_disorder_assembly
_atom_site_disorder_group
Pt1 Pt -0.017882(4) 0.540423(5) 0.316444(3) 0.01706(3) Uani 1 1 d . . .
N1 N 0.03803(10) 0.58011(13) 0.23329(8) 0.0218(4) Uani 1 1 d . . .
N2 N -0.08293(10) 0.46850(13) 0.38279(8) 0.0222(4) Uani 1 1 d . . .
N3 N 0.05445(10) 0.60945(13) 0.38246(8) 0.0206(4) Uani 1 1 d . . .
N4 N 0.11908(10) 0.56873(14) 0.38723(9) 0.0235(4) Uani 1 1 d . . .
N5 N 0.15896(10) 0.62874(14) 0.42250(8) 0.0222(4) Uani 1 1 d . . .
C1 C -0.07987(12) 0.47831(15) 0.25497(10) 0.0215(4) Uani 1 1 d . . .
C2 C -0.06596(13) 0.48992(17) 0.18942(10) 0.0250(5) Uani 1 1 d . . .
C3 C -0.11042(14) 0.44278(18) 0.14524(12) 0.0326(6) Uani 1 1 d . . .
H3 H -0.1018 0.4486 0.1003 0.039 Uiso 1 1 calc R . .
C4 C -0.16705(14) 0.3876(2) 0.16755(13) 0.0380(6) Uani 1 1 d . . .
H4 H -0.1965 0.3548 0.1374 0.046 Uiso 1 1 calc R . .
C5 C -0.18202(13) 0.37902(18) 0.23307(13) 0.0340(6) Uani 1 1 d . . .
H5 H -0.2217 0.3418 0.2473 0.041 Uiso 1 1 calc R . .
C6 C -0.13816(12) 0.42565(16) 0.27748(11) 0.0255(5) Uani 1 1 d . . .
C7 C -0.01035(14) 0.56505(18) 0.17459(10) 0.0285(5) Uani 1 1 d . . .
H7A H -0.0343 0.6261 0.1632 0.034 Uiso 1 1 calc R . .
H7B H 0.0190 0.5444 0.1373 0.034 Uiso 1 1 calc R . .
C8 C 0.06520(15) 0.68050(17) 0.23311(12) 0.0325(6) Uani 1 1 d . . .
H8A H 0.1004 0.6886 0.2678 0.049 Uiso 1 1 calc R . .
H8B H 0.0250 0.7248 0.2398 0.049 Uiso 1 1 calc R . .
H8C H 0.0880 0.6942 0.1916 0.049 Uiso 1 1 calc R . .
C9 C 0.10048(13) 0.51383(18) 0.22671(11) 0.0302(5) Uani 1 1 d . . .
H9A H 0.1295 0.5329 0.1894 0.045 Uiso 1 1 calc R . .
H9B H 0.0831 0.4481 0.2206 0.045 Uiso 1 1 calc R . .
H9C H 0.1299 0.5169 0.2658 0.045 Uiso 1 1 calc R . .
C10 C -0.15140(12) 0.43546(18) 0.34890(12) 0.0295(5) Uani 1 1 d . . .
H10A H -0.1669 0.3730 0.3668 0.035 Uiso 1 1 calc R . .
H10B H -0.1902 0.4826 0.3565 0.035 Uiso 1 1 calc R . .
C11 C -0.04210(14) 0.38177(18) 0.40362(12) 0.0312(5) Uani 1 1 d . . .
H11A H 0.0023 0.4016 0.4251 0.047 Uiso 1 1 calc R . .
H11B H -0.0303 0.3426 0.3659 0.047 Uiso 1 1 calc R . .
H11C H -0.0715 0.3441 0.4335 0.047 Uiso 1 1 calc R . .
C12 C -0.10332(14) 0.52443(18) 0.44106(11) 0.0327(6) Uani 1 1 d . . .
H12A H -0.1341 0.4851 0.4688 0.049 Uiso 1 1 calc R . .
H12B H -0.1294 0.5823 0.4280 0.049 Uiso 1 1 calc R . .
H12C H -0.0599 0.5427 0.4647 0.049 Uiso 1 1 calc R . .
C13 C 0.12196(12) 0.70683(16) 0.44018(10) 0.0226(4) Uani 1 1 d . . .
H13 H 0.1390 0.7594 0.4650 0.027 Uiso 1 1 calc R . .
C14 C 0.05385(12) 0.69525(15) 0.41495(9) 0.0191(4) Uani 1 1 d . . .
C15 C 0.23602(12) 0.60785(18) 0.43263(11) 0.0286(5) Uani 1 1 d . . .
H15A H 0.2448 0.5384 0.4267 0.034 Uiso 1 1 calc R . .
H15B H 0.2497 0.6251 0.4772 0.034 Uiso 1 1 calc R . .
C16 C 0.28122(12) 0.66419(17) 0.38547(12) 0.0261(5) Uani 1 1 d . . .
C17 C 0.31816(13) 0.7456(2) 0.40482(15) 0.0387(6) Uani 1 1 d . . .
H17 H 0.3170 0.7659 0.4485 0.046 Uiso 1 1 calc R . .
C18 C 0.35768(14) 0.7979(2) 0.35836(18) 0.0506(8) Uani 1 1 d . . .
H18 H 0.3830 0.8541 0.3707 0.061 Uiso 1 1 calc R . .
C19 C 0.35943(15) 0.7675(2) 0.29545(16) 0.0492(8) Uani 1 1 d . . .
H19 H 0.3868 0.8026 0.2648 0.059 Uiso 1 1 calc R . .
C20 C 0.32282(15) 0.6882(2) 0.27606(14) 0.0434(7) Uani 1 1 d . . .
H20 H 0.3240 0.6686 0.2322 0.052 Uiso 1 1 calc R . .
C21 C 0.28379(14) 0.63626(18) 0.32082(12) 0.0325(6) Uani 1 1 d . . .
H21 H 0.2583 0.5807 0.3074 0.039 Uiso 1 1 calc R . .
C22 C -0.00814(12) 0.75998(15) 0.42130(10) 0.0206(4) Uani 1 1 d . . .
C23 C -0.00827(14) 0.82927(18) 0.47000(12) 0.0309(5) Uani 1 1 d . . .
H23 H 0.0308 0.8325 0.4994 0.037 Uiso 1 1 calc R . .
C24 C -0.06470(15) 0.89312(19) 0.47571(12) 0.0364(6) Uani 1 1 d . . .
H24 H -0.0635 0.9409 0.5083 0.044 Uiso 1 1 calc R . .
C25 C -0.12301(14) 0.88824(18) 0.43442(12) 0.0325(6) Uani 1 1 d . . .
H25 H -0.1618 0.9320 0.4387 0.039 Uiso 1 1 calc R . .
C26 C -0.12400(13) 0.81897(17) 0.38689(12) 0.0296(5) Uani 1 1 d . . .
H26 H -0.1642 0.8144 0.3589 0.036 Uiso 1 1 calc R . .
C27 C -0.06696(12) 0.75599(17) 0.37963(11) 0.0246(5) Uani 1 1 d . . .
H27 H -0.0679 0.7097 0.3460 0.030 Uiso 1 1 calc R . .
F1 F 0.26579(9) 0.11822(15) 0.12545(9) 0.0652(6) Uani 1 1 d . . .
F2 F 0.27879(10) 0.24687(12) 0.06002(8) 0.0497(4) Uani 1 1 d . . .
F3 F 0.37203(8) 0.14813(14) 0.07763(8) 0.0528(5) Uani 1 1 d . . .
F4 F 0.27819(13) 0.09916(14) 0.01785(10) 0.0755(7) Uani 1 1 d . . .
B1 B 0.29796(16) 0.1521(2) 0.07048(14) 0.0318(6) Uani 1 1 d . . .

loop_
_atom_site_aniso_label
_atom_site_aniso_U_11
_atom_site_aniso_U_22
_atom_site_aniso_U_33
_atom_site_aniso_U_23
_atom_site_aniso_U_13
_atom_site_aniso_U_12
Pt1 0.01794(4) 0.01640(4) 0.01684(4) -0.00109(3) 0.00244(3) -0.00241(3)
N1 0.0263(10) 0.0193(9) 0.0197(9) 0.0004(7) 0.0052(7) -0.0015(8)
N2 0.0224(9) 0.0235(10) 0.0206(9) 0.0020(7) 0.0054(7) -0.0034(8)
N3 0.0205(9) 0.0224(9) 0.0189(8) -0.0003(7) 0.0006(7) -0.0012(8)
N4 0.0216(9) 0.0239(10) 0.0249(9) 0.0017(8) -0.0003(8) -0.0016(8)
N5 0.0187(9) 0.0267(10) 0.0211(9) 0.0045(8) -0.0009(7) -0.0027(8)
C1 0.0232(11) 0.0167(10) 0.0244(11) -0.0043(8) -0.0028(9) 0.0005(8)
C2 0.0275(12) 0.0235(11) 0.0239(11) -0.0060(9) -0.0012(9) 0.0033(9)
C3 0.0377(14) 0.0333(14) 0.0268(12) -0.0124(10) -0.0066(10) 0.0092(11)
C4 0.0335(14) 0.0342(14) 0.0464(15) -0.0206(12) -0.0132(12) 0.0038(12)
C5 0.0254(12) 0.0243(12) 0.0523(16) -0.0073(11) -0.0043(11) -0.0032(10)
C6 0.0224(11) 0.0182(11) 0.0358(13) -0.0019(9) -0.0023(10) -0.0007(9)
C7 0.0345(13) 0.0321(13) 0.0189(11) 0.0008(9) 0.0017(9) 0.0032(11)
C8 0.0457(16) 0.0227(12) 0.0291(12) 0.0033(10) 0.0099(11) -0.0083(11)
C9 0.0300(13) 0.0335(13) 0.0272(12) 0.0017(10) 0.0096(10) 0.0056(11)
C10 0.0196(11) 0.0313(14) 0.0376(13) 0.0014(10) 0.0046(10) -0.0074(10)
C11 0.0348(13) 0.0275(12) 0.0313(12) 0.0111(10) 0.0048(10) 0.0011(11)
C12 0.0351(14) 0.0367(14) 0.0263(12) -0.0004(10) 0.0122(10) -0.0031(11)
C13 0.0234(11) 0.0257(12) 0.0187(10) 0.0007(9) 0.0003(8) -0.0037(9)
C14 0.0219(10) 0.0203(10) 0.0152(9) 0.0017(8) 0.0019(8) -0.0048(9)
C15 0.0197(11) 0.0353(14) 0.0309(12) 0.0105(10) -0.0033(9) 0.0008(10)
C16 0.0161(10) 0.0256(12) 0.0368(13) 0.0071(10) 0.0011(9) 0.0028(9)
C17 0.0228(12) 0.0352(15) 0.0580(17) -0.0006(13) -0.0076(12) 0.0008(11)
C18 0.0244(13) 0.0288(15) 0.099(3) 0.0117(16) -0.0096(15) -0.0051(12)
C19 0.0298(14) 0.0486(19) 0.069(2) 0.0256(16) 0.0147(14) 0.0093(14)
C20 0.0413(16) 0.0447(17) 0.0444(16) 0.0163(13) 0.0133(13) 0.0176(14)
C21 0.0317(13) 0.0282(13) 0.0376(13) 0.0074(11) 0.0055(11) 0.0087(11)
C22 0.0218(11) 0.0189(10) 0.0211(10) 0.0009(8) 0.0051(8) -0.0035(9)
C23 0.0314(13) 0.0329(13) 0.0283(12) -0.0089(10) 0.0022(10) -0.0032(11)
C24 0.0423(16) 0.0310(14) 0.0360(13) -0.0138(11) 0.0110(12) -0.0011(12)
C25 0.0325(13) 0.0257(12) 0.0392(14) 0.0021(10) 0.0150(11) 0.0040(11)
C26 0.0265(12) 0.0290(13) 0.0334(13) 0.0032(10) 0.0006(10) 0.0032(10)
C27 0.0255(12) 0.0239(11) 0.0245(11) -0.0026(9) 0.0000(9) -0.0001(10)
F1 0.0453(11) 0.0924(15) 0.0580(11) 0.0391(11) 0.0069(9) -0.0172(10)
F2 0.0562(11) 0.0365(9) 0.0564(10) 0.0061(8) 0.0135(8) 0.0098(8)
F3 0.0299(8) 0.0779(13) 0.0507(10) 0.0195(9) 0.0014(7) 0.0008(9)
F4 0.1026(18) 0.0565(13) 0.0673(13) -0.0225(10) -0.0371(12) 0.0022(12)
B1 0.0333(15) 0.0313(15) 0.0307(14) 0.0075(11) -0.0021(12) -0.0044(13)

loop_
_atom_type_symbol
_atom_type_description
_atom_type_scat_dispersion_real
_atom_type_scat_dispersion_imag
_atom_type_scat_source
C C 0.0033 0.0016 'International Tables Vol C Tables 4.2.6.8 and 6.1.1.4'
H H 0.0000 0.0000 'International Tables Vol C Tables 4.2.6.8 and 6.1.1.4'
B B 0.0013 0.0007 'International Tables Vol C Tables 4.2.6.8 and 6.1.1.4'
F F 0.0171 0.0103 'International Tables Vol C Tables 4.2.6.8 and 6.1.1.4'
N N 0.0061 0.0033 'International Tables Vol C Tables 4.2.6.8 and 6.1.1.4'
Pt Pt -1.7033 8.3905 'International Tables Vol C Tables 4.2.6.8 and 6.1.1.4'

loop_
_geom_angle_atom_site_label_1
_geom_angle_atom_site_label_2
_geom_angle_atom_site_label_3
_geom_angle
_geom_angle_site_symmetry_1
_geom_angle_site_symmetry_3
_geom_angle_publ_flag
C1 Pt1 N1 82.56(8) . . ?
C1 Pt1 N2 82.73(8) . . ?
N1 Pt1 N2 163.67(7) . . ?
C1 Pt1 N3 177.87(8) . . ?
N1 Pt1 N3 95.49(7) . . ?
N2 Pt1 N3 99.10(7) . . ?
C8 N1 C9 108.50(19) . . ?
C8 N1 C7 109.10(18) . . ?
C9 N1 C7 107.53(17) . . ?
C8 N1 Pt1 114.86(14) . . ?
C9 N1 Pt1 107.46(13) . . ?
C7 N1 Pt1 109.15(13) . . ?
C12 N2 C11 108.61(18) . . ?
C12 N2 C10 108.63(18) . . ?
C11 N2 C10 108.32(18) . . ?
C12 N2 Pt1 115.58(14) . . ?
C11 N2 Pt1 106.51(13) . . ?
C10 N2 Pt1 108.97(13) . . ?
N4 N3 C14 109.97(18) . . ?
N4 N3 Pt1 114.97(13) . . ?
C14 N3 Pt1 134.27(15) . . ?
N3 N4 N5 105.99(17) . . ?
N4 N5 C13 111.89(18) . . ?
N4 N5 C15 119.57(19) . . ?
C13 N5 C15 128.32(19) . . ?
C6 C1 C2 122.3(2) . . ?
C6 C1 Pt1 118.84(17) . . ?
C2 C1 Pt1 118.87(17) . . ?
C1 C2 C3 118.4(2) . . ?
C1 C2 C7 114.09(19) . . ?
C3 C2 C7 126.9(2) . . ?
C4 C3 C2 119.5(2) . . ?
C4 C3 H3 120.3 . . ?
C2 C3 H3 120.3 . . ?
C3 C4 C5 121.8(2) . . ?
C3 C4 H4 119.1 . . ?
C5 C4 H4 119.1 . . ?
C6 C5 C4 119.2(2) . . ?
C6 C5 H5 120.4 . . ?
C4 C5 H5 120.4 . . ?
C1 C6 C5 118.8(2) . . ?
C1 C6 C10 114.2(2) . . ?
C5 C6 C10 126.6(2) . . ?
C2 C7 N1 109.75(18) . . ?
C2 C7 H7A 109.7 . . ?
N1 C7 H7A 109.7 . . ?
C2 C7 H7B 109.7 . . ?
N1 C7 H7B 109.7 . . ?
H7A C7 H7B 108.2 . . ?
N1 C8 H8A 109.5 . . ?
N1 C8 H8B 109.5 . . ?
H8A C8 H8B 109.5 . . ?
N1 C8 H8C 109.5 . . ?
H8A C8 H8C 109.5 . . ?
H8B C8 H8C 109.5 . . ?
N1 C9 H9A 109.5 . . ?
N1 C9 H9B 109.5 . . ?
H9A C9 H9B 109.5 . . ?
N1 C9 H9C 109.5 . . ?
H9A C9 H9C 109.5 . . ?
H9B C9 H9C 109.5 . . ?
C6 C10 N2 110.08(18) . . ?
C6 C10 H10A 109.6 . . ?
N2 C10 H10A 109.6 . . ?
C6 C10 H10B 109.6 . . ?
N2 C10 H10B 109.6 . . ?
H10A C10 H10B 108.2 . . ?
N2 C11 H11A 109.5 . . ?
N2 C11 H11B 109.5 . . ?
H11A C11 H11B 109.5 . . ?
N2 C11 H11C 109.5 . . ?
H11A C11 H11C 109.5 . . ?
H11B C11 H11C 109.5 . . ?
N2 C12 H12A 109.5 . . ?
N2 C12 H12B 109.5 . . ?
H12A C12 H12B 109.5 . . ?
N2 C12 H12C 109.5 . . ?
H12A C12 H12C 109.5 . . ?
H12B C12 H12C 109.5 . . ?
N5 C13 C14 105.87(19) . . ?
N5 C13 H13 127.1 . . ?
C14 C13 H13 127.1 . . ?
N3 C14 C13 106.28(19) . . ?
N3 C14 C22 125.79(19) . . ?
C13 C14 C22 127.9(2) . . ?
N5 C15 C16 110.24(18) . . ?
N5 C15 H15A 109.6 . . ?
C16 C15 H15A 109.6 . . ?
N5 C15 H15B 109.6 . . ?
C16 C15 H15B 109.6 . . ?
H15A C15 H15B 108.1 . . ?
C17 C16 C21 119.3(2) . . ?
C17 C16 C15 120.9(2) . . ?
C21 C16 C15 119.7(2) . . ?
C16 C17 C18 118.8(3) . . ?
C16 C17 H17 120.6 . . ?
C18 C17 H17 120.6 . . ?
C19 C18 C17 120.1(3) . . ?
C19 C18 H18 120.0 . . ?
C17 C18 H18 120.0 . . ?
C20 C19 C18 121.4(3) . . ?
C20 C19 H19 119.3 . . ?
C18 C19 H19 119.3 . . ?
C19 C20 C21 119.3(3) . . ?
C19 C20 H20 120.3 . . ?
C21 C20 H20 120.3 . . ?
C20 C21 C16 121.1(3) . . ?
C20 C21 H21 119.4 . . ?
C16 C21 H21 119.4 . . ?
C27 C22 C23 118.3(2) . . ?
C27 C22 C14 122.38(19) . . ?
C23 C22 C14 119.3(2) . . ?
C24 C23 C22 120.5(2) . . ?
C24 C23 H23 119.7 . . ?
C22 C23 H23 119.7 . . ?
C23 C24 C25 120.7(2) . . ?
C23 C24 H24 119.6 . . ?
C25 C24 H24 119.6 . . ?
C26 C25 C24 119.1(2) . . ?
C26 C25 H25 120.4 . . ?
C24 C25 H25 120.4 . . ?
C25 C26 C27 120.7(2) . . ?
C25 C26 H26 119.7 . . ?
C27 C26 H26 119.7 . . ?
C26 C27 C22 120.6(2) . . ?
C26 C27 H27 119.7 . . ?
C22 C27 H27 119.7 . . ?
F4 B1 F1 111.1(2) . . ?
F4 B1 F2 108.6(2) . . ?
F1 B1 F2 110.2(2) . . ?
F4 B1 F3 109.3(2) . . ?
F1 B1 F3 109.3(2) . . ?
F2 B1 F3 108.1(2) . . ?

loop_
_geom_bond_atom_site_label_1
_geom_bond_atom_site_label_2
_geom_bond_distance
_geom_bond_site_symmetry_2
_geom_bond_publ_flag
Pt1 C1 1.926(2) . ?
Pt1 N1 2.0901(17) . ?
Pt1 N2 2.0903(17) . ?
Pt1 N3 2.1490(18) . ?
N1 C8 1.488(3) . ?
N1 C9 1.492(3) . ?
N1 C7 1.530(3) . ?
N2 C12 1.488(3) . ?
N2 C11 1.492(3) . ?
N2 C10 1.527(3) . ?
N3 N4 1.334(3) . ?
N3 C14 1.373(3) . ?
N4 N5 1.337(3) . ?
N5 C13 1.340(3) . ?
N5 C15 1.479(3) . ?
C1 C6 1.391(3) . ?
C1 C2 1.394(3) . ?
C2 C3 1.399(3) . ?
C2 C7 1.505(3) . ?
C3 C4 1.385(4) . ?
C3 H3 0.9500 . ?
C4 C5 1.393(4) . ?
C4 H4 0.9500 . ?
C5 C6 1.392(3) . ?
C5 H5 0.9500 . ?
C6 C10 1.509(3) . ?
C7 H7A 0.9900 . ?
C7 H7B 0.9900 . ?
C8 H8A 0.9800 . ?
C8 H8B 0.9800 . ?
C8 H8C 0.9800 . ?
C9 H9A 0.9800 . ?
C9 H9B 0.9800 . ?
C9 H9C 0.9800 . ?
C10 H10A 0.9900 . ?
C10 H10B 0.9900 . ?
C11 H11A 0.9800 . ?
C11 H11B 0.9800 . ?
C11 H11C 0.9800 . ?
C12 H12A 0.9800 . ?
C12 H12B 0.9800 . ?
C12 H12C 0.9800 . ?
C13 C14 1.382(3) . ?
C13 H13 0.9500 . ?
C14 C22 1.471(3) . ?
C15 C16 1.511(3) . ?
C15 H15A 0.9900 . ?
C15 H15B 0.9900 . ?
C16 C17 1.387(4) . ?
C16 C21 1.398(3) . ?
C17 C18 1.415(4) . ?
C17 H17 0.9500 . ?
C18 C19 1.373(5) . ?
C18 H18 0.9500 . ?
C19 C20 1.360(4) . ?
C19 H19 0.9500 . ?
C20 C21 1.384(4) . ?
C20 H20 0.9500 . ?
C21 H21 0.9500 . ?
C22 C27 1.397(3) . ?
C22 C23 1.398(3) . ?
C23 C24 1.382(4) . ?
C23 H23 0.9500 . ?
C24 C25 1.385(4) . ?
C24 H24 0.9500 . ?
C25 C26 1.381(3) . ?
C25 H25 0.9500 . ?
C26 C27 1.386(3) . ?
C26 H26 0.9500 . ?
C27 H27 0.9500 . ?
F1 B1 1.372(3) . ?
F2 B1 1.386(3) . ?
F3 B1 1.388(3) . ?
F4 B1 1.369(3) . ?

loop_
_geom_torsion_atom_site_label_1
_geom_torsion_atom_site_label_2
_geom_torsion_atom_site_label_3
_geom_torsion_atom_site_label_4
_geom_torsion
_geom_torsion_site_symmetry_1
_geom_torsion_site_symmetry_2
_geom_torsion_site_symmetry_3
_geom_torsion_site_symmetry_4
_geom_torsion_publ_flag
C1 Pt1 N1 C8 139.02(18) . . . . ?
N2 Pt1 N1 C8 164.9(2) . . . . ?
N3 Pt1 N1 C8 -41.84(17) . . . . ?
C1 Pt1 N1 C9 -100.17(15) . . . . ?
N2 Pt1 N1 C9 -74.2(3) . . . . ?
N3 Pt1 N1 C9 78.97(15) . . . . ?
C1 Pt1 N1 C7 16.16(15) . . . . ?
N2 Pt1 N1 C7 42.1(3) . . . . ?
N3 Pt1 N1 C7 -164.70(14) . . . . ?
C1 Pt1 N2 C12 -139.04(17) . . . . ?
N1 Pt1 N2 C12 -165.0(2) . . . . ?
N3 Pt1 N2 C12 42.06(17) . . . . ?
C1 Pt1 N2 C11 100.24(15) . . . . ?
N1 Pt1 N2 C11 74.3(3) . . . . ?
N3 Pt1 N2 C11 -78.66(15) . . . . ?
C1 Pt1 N2 C10 -16.42(15) . . . . ?
N1 Pt1 N2 C10 -42.3(3) . . . . ?
N3 Pt1 N2 C10 164.69(14) . . . . ?
N1 Pt1 N3 N4 -69.52(15) . . . . ?
N2 Pt1 N3 N4 103.11(15) . . . . ?
N1 Pt1 N3 C14 99.06(19) . . . . ?
N2 Pt1 N3 C14 -88.32(19) . . . . ?
C14 N3 N4 N5 -0.1(2) . . . . ?
Pt1 N3 N4 N5 171.24(12) . . . . ?
N3 N4 N5 C13 -0.3(2) . . . . ?
N3 N4 N5 C15 -175.33(17) . . . . ?
N1 Pt1 C1 C6 177.97(19) . . . . ?
N2 Pt1 C1 C6 5.09(17) . . . . ?
N1 Pt1 C1 C2 -3.83(18) . . . . ?
N2 Pt1 C1 C2 -176.71(19) . . . . ?
C6 C1 C2 C3 -3.2(3) . . . . ?
Pt1 C1 C2 C3 178.64(17) . . . . ?
C6 C1 C2 C7 168.0(2) . . . . ?
Pt1 C1 C2 C7 -10.1(3) . . . . ?
C1 C2 C3 C4 0.9(4) . . . . ?
C7 C2 C3 C4 -169.0(2) . . . . ?
C2 C3 C4 C5 1.2(4) . . . . ?
C3 C4 C5 C6 -1.2(4) . . . . ?
C2 C1 C6 C5 3.3(3) . . . . ?
Pt1 C1 C6 C5 -178.60(17) . . . . ?
C2 C1 C6 C10 -170.0(2) . . . . ?
Pt1 C1 C6 C10 8.1(3) . . . . ?
C4 C5 C6 C1 -1.0(4) . . . . ?
C4 C5 C6 C10 171.3(2) . . . . ?
C1 C2 C7 N1 23.2(3) . . . . ?
C3 C2 C7 N1 -166.5(2) . . . . ?
C8 N1 C7 C2 -151.09(19) . . . . ?
C9 N1 C7 C2 91.4(2) . . . . ?
Pt1 N1 C7 C2 -24.9(2) . . . . ?
C1 C6 C10 N2 -21.6(3) . . . . ?
C5 C6 C10 N2 165.7(2) . . . . ?
C12 N2 C10 C6 150.92(19) . . . . ?
C11 N2 C10 C6 -91.3(2) . . . . ?
Pt1 N2 C10 C6 24.2(2) . . . . ?
N4 N5 C13 C14 0.6(2) . . . . ?
C15 N5 C13 C14 175.04(19) . . . . ?
N4 N3 C14 C13 0.4(2) . . . . ?
Pt1 N3 C14 C13 -168.56(15) . . . . ?
N4 N3 C14 C22 -179.05(19) . . . . ?
Pt1 N3 C14 C22 12.0(3) . . . . ?
N5 C13 C14 N3 -0.6(2) . . . . ?
N5 C13 C14 C22 178.88(19) . . . . ?
N4 N5 C15 C16 97.7(2) . . . . ?
C13 N5 C15 C16 -76.4(3) . . . . ?
N5 C15 C16 C17 103.2(2) . . . . ?
N5 C15 C16 C21 -74.3(3) . . . . ?
C21 C16 C17 C18 -0.2(4) . . . . ?
C15 C16 C17 C18 -177.7(2) . . . . ?
C16 C17 C18 C19 -0.5(4) . . . . ?
C17 C18 C19 C20 1.0(4) . . . . ?
C18 C19 C20 C21 -0.9(4) . . . . ?
C19 C20 C21 C16 0.2(4) . . . . ?
C17 C16 C21 C20 0.3(4) . . . . ?
C15 C16 C21 C20 177.9(2) . . . . ?
N3 C14 C22 C27 -19.6(3) . . . . ?
C13 C14 C22 C27 161.1(2) . . . . ?
N3 C14 C22 C23 161.4(2) . . . . ?
C13 C14 C22 C23 -17.9(3) . . . . ?
C27 C22 C23 C24 -1.2(4) . . . . ?
C14 C22 C23 C24 177.8(2) . . . . ?
C22 C23 C24 C25 1.6(4) . . . . ?
C23 C24 C25 C26 -0.5(4) . . . . ?
C24 C25 C26 C27 -1.1(4) . . . . ?
C25 C26 C27 C22 1.6(4) . . . . ?
C23 C22 C27 C26 -0.4(3) . . . . ?
C14 C22 C27 C26 -179.4(2) . . . . ?
